data_4101428
loop_
_publ_author_name
'Mattson, Anita E'
'Zuhl, Andrea M'
'Reynolds, Troy E'
'Scheidt, Karl A'

_publ_section_title
;
 Direct nucleophilic acylation of nitroalkenes promoted by a fluoride
 anion/thiourea combination.
;
_journal_issue 15
_journal_name_full 'Journal of the American Chemical Society'
_journal_page_first 4932
_journal_page_last 4933
_journal_paper_doi 10.1021/ja056565i
_journal_volume 128
_journal_year 2006
_chemical_absolute_configuration ad
_chemical_formula_moiety 'C15 H18 Br N O3'
_chemical_formula_sum 'C15 H18 Br N O3'
_chemical_formula_weight 340.21
_chemical_name_systematic
; 
 ? 
;
_space_group_IT_number 19
_symmetry_cell_setting orthorhombic
_symmetry_space_group_name_Hall 'P 2ac 2ab'
_symmetry_space_group_name_H-M 'P 21 21 21'
_atom_sites_solution_hydrogens geom
_atom_sites_solution_primary direct
_atom_sites_solution_secondary difmap
_audit_creation_method SHELXL-97
_cell_angle_alpha 90.00
_cell_angle_beta 90.00
_cell_angle_gamma 90.00
_cell_formula_units_Z 4
_cell_length_a 5.8906(10)
_cell_length_b 12.736(2)
_cell_length_c 19.540(4)
_cell_measurement_reflns_used 5996
_cell_measurement_temperature 153(2)
_cell_measurement_theta_max 26.43
_cell_measurement_theta_min 2.63
_cell_volume 1466.0(4)
_computing_cell_refinement 'Bruker SMART'
_computing_data_collection 'Bruker SMART'
_computing_data_reduction 'Bruker SAINT'
_computing_molecular_graphics 'Bruker SHELXTL'
_computing_publication_material 'Bruker SHELXTL'
_computing_structure_refinement 'SHELXL-97 (Sheldrick, 1997)'
_computing_structure_solution 'SHELXS-97 (Sheldrick, 1990)'
_diffrn_ambient_temperature 153(2)
_diffrn_measured_fraction_theta_full 0.950
_diffrn_measured_fraction_theta_max 0.950
_diffrn_measurement_device_type 'CCD area detector'
_diffrn_measurement_method 'phi and omega scans'
_diffrn_radiation_monochromator graphite
_diffrn_radiation_source 'fine-focus sealed tube'
_diffrn_radiation_type MoK\a
_diffrn_radiation_wavelength 0.71073
_diffrn_reflns_av_R_equivalents 0.1300
_diffrn_reflns_av_sigmaI/netI 0.0839
_diffrn_reflns_limit_h_max 7
_diffrn_reflns_limit_h_min -7
_diffrn_reflns_limit_k_max 16
_diffrn_reflns_limit_k_min -16
_diffrn_reflns_limit_l_max 24
_diffrn_reflns_limit_l_min -24
_diffrn_reflns_number 12989
_diffrn_reflns_theta_full 28.30
_diffrn_reflns_theta_max 28.30
_diffrn_reflns_theta_min 1.91
_exptl_absorpt_coefficient_mu 2.811
_exptl_absorpt_correction_T_max 0.9345
_exptl_absorpt_correction_T_min 0.3834
_exptl_absorpt_correction_type integration
_exptl_absorpt_process_details 'analytical (Sheldrck, 1996)'
_exptl_crystal_colour colorless
_exptl_crystal_density_diffrn 1.541
_exptl_crystal_density_meas ?
_exptl_crystal_density_method 'not measured'
_exptl_crystal_description plate
_exptl_crystal_F_000 696
_exptl_crystal_size_max 0.401
_exptl_crystal_size_mid 0.320
_exptl_crystal_size_min 0.024
_refine_diff_density_max 0.697
_refine_diff_density_min -0.378
_refine_diff_density_rms 0.077
_refine_ls_abs_structure_details 'Flack H D (1983), Acta Cryst. A39, 876-881'
_refine_ls_abs_structure_Flack -0.014(9)
_refine_ls_extinction_method none
_refine_ls_goodness_of_fit_ref 0.965
_refine_ls_hydrogen_treatment constr
_refine_ls_matrix_type full
_refine_ls_number_parameters 181
_refine_ls_number_reflns 3349
_refine_ls_number_restraints 0
_refine_ls_restrained_S_all 0.965
_refine_ls_R_factor_all 0.0522
_refine_ls_R_factor_gt 0.0350
_refine_ls_shift/su_max 0.000
_refine_ls_shift/su_mean 0.000
_refine_ls_structure_factor_coef Fsqd
_refine_ls_weighting_details 'calc w=1/[\s^2^(Fo^2^)+(0.0000P)^2^+0.0000P] where P=(Fo^2^+2Fc^2^)/3'
_refine_ls_weighting_scheme calc
_refine_ls_wR_factor_gt 0.0767
_refine_ls_wR_factor_ref 0.0823
_reflns_number_gt 2728
_reflns_number_total 3349
_reflns_threshold_expression >2sigma(I)
_cod_data_source_file ja056565isi20050924_114412.cif
_cod_data_source_block s32sm
_cod_depositor_comments
;
The following automatic conversions were performed:
'_symmetry_cell_setting' value 'Orthorhombic' changed to 'orthorhombic'
according to '/home/saulius/struct/CIF-dictionaries/cif_core.dic'
dictionary named 'cif_core.dic' version 2.4.1 from 2010-06-29.

Automatic conversion script
Id: cif_fix_enum 1527 2010-12-29 10:47:43Z saulius 

The following automatic conversions were performed:

'_exptl_crystal_density_meas' value 'none' was changed to '?' - the
value is perceived as not measured.

Automatic conversion script
Id: cif_fix_values 3008 2015-01-20 13:52:24Z robertas 
;
_cod_original_sg_symbol_H-M P2(1)2(1)2(1)
_cod_database_code 4101428

loop_
_symmetry_equiv_pos_as_xyz
'x, y, z'
'-x+1/2, -y, z+1/2'
'-x, y+1/2, -z+1/2'
'x+1/2, -y+1/2, -z'

loop_
_atom_site_label
_atom_site_type_symbol
_atom_site_fract_x
_atom_site_fract_y
_atom_site_fract_z
_atom_site_U_iso_or_equiv
_atom_site_adp_type
_atom_site_occupancy
_atom_site_symmetry_multiplicity
_atom_site_calc_flag
_atom_site_refinement_flags
Br1 Br -0.28825(5) 0.60058(3) 0.004976(17) 0.03726(11) Uani 1 1 d .
O1 O -0.1060(3) 0.90752(16) 0.28444(12) 0.0309(5) Uani 1 1 d .
O2 O 0.4233(3) 1.09874(18) 0.27362(13) 0.0369(5) Uani 1 1 d .
O3 O 0.3366(3) 0.97776(16) 0.20029(12) 0.0318(5) Uani 1 1 d .
N1 N 0.3699(4) 1.00814(19) 0.25885(14) 0.0276(6) Uani 1 1 d .
C1 C 0.0273(5) 0.8456(2) 0.25771(17) 0.0242(7) Uani 1 1 d .
C2 C -0.0312(5) 0.7889(2) 0.19440(16) 0.0229(6) Uani 1 1 d .
C3 C -0.2304(5) 0.8167(2) 0.16062(16) 0.0261(7) Uani 1 1 d .
H3 H -0.3177 0.8737 0.1777 0.031 Uiso 1 1 calc R
C4 C -0.3039(5) 0.7648(2) 0.10394(16) 0.0285(7) Uani 1 1 d .
H4 H -0.4386 0.7860 0.0811 0.034 Uiso 1 1 calc R
C5 C -0.1781(5) 0.6801(2) 0.08017(15) 0.0270(7) Uani 1 1 d .
C6 C 0.0243(5) 0.6512(2) 0.11109(18) 0.0283(7) Uani 1 1 d .
H6 H 0.1109 0.5942 0.0937 0.034 Uiso 1 1 calc R
C7 C 0.0975(5) 0.7068(2) 0.16756(16) 0.0248(7) Uani 1 1 d .
H7 H 0.2378 0.6888 0.1885 0.030 Uiso 1 1 calc R
C8 C 0.2535(4) 0.8264(2) 0.29482(15) 0.0201(6) Uani 1 1 d .
H8 H 0.3623 0.7910 0.2631 0.024 Uiso 1 1 calc R
C9 C 0.3502(5) 0.9324(2) 0.31682(16) 0.0260(7) Uani 1 1 d .
H9A H 0.2510 0.9631 0.3525 0.031 Uiso 1 1 calc R
H9B H 0.5023 0.9215 0.3372 0.031 Uiso 1 1 calc R
C10 C 0.2166(5) 0.7573(2) 0.35878(15) 0.0221(6) Uani 1 1 d .
H10 H 0.1161 0.7970 0.3909 0.027 Uiso 1 1 calc R
C11 C 0.0961(5) 0.6534(2) 0.34103(16) 0.0242(6) Uani 1 1 d .
H11A H -0.0522 0.6689 0.3195 0.029 Uiso 1 1 calc R
H11B H 0.1890 0.6138 0.3076 0.029 Uiso 1 1 calc R
C12 C 0.0588(5) 0.5862(2) 0.40433(16) 0.0304(7) Uani 1 1 d .
H12A H -0.0141 0.5193 0.3909 0.036 Uiso 1 1 calc R
H12B H -0.0448 0.6233 0.4361 0.036 Uiso 1 1 calc R
C13 C 0.2827(5) 0.5630(2) 0.44084(16) 0.0302(7) Uani 1 1 d .
H13A H 0.2527 0.5224 0.4831 0.036 Uiso 1 1 calc R
H13B H 0.3813 0.5202 0.4108 0.036 Uiso 1 1 calc R
C14 C 0.4024(5) 0.6649(2) 0.45889(17) 0.0285(7) Uani 1 1 d .
H14A H 0.3106 0.7037 0.4929 0.034 Uiso 1 1 calc R
H14B H 0.5511 0.6486 0.4800 0.034 Uiso 1 1 calc R
C15 C 0.4391(4) 0.7334(2) 0.39662(18) 0.0286(7) Uani 1 1 d .
H15A H 0.5451 0.6978 0.3649 0.034 Uiso 1 1 calc R
H15B H 0.5101 0.8003 0.4111 0.034 Uiso 1 1 calc R

loop_
_atom_site_aniso_label
_atom_site_aniso_U_11
_atom_site_aniso_U_22
_atom_site_aniso_U_33
_atom_site_aniso_U_23
_atom_site_aniso_U_13
_atom_site_aniso_U_12
Br1 0.03638(16) 0.0428(2) 0.03261(18) -0.00725(17) -0.00606(14) -0.00841(14)
O1 0.0234(10) 0.0302(12) 0.0392(13) -0.0055(11) -0.0001(9) 0.0060(10)
O2 0.0361(12) 0.0238(12) 0.0508(15) -0.0021(12) 0.0059(10) -0.0087(11)
O3 0.0306(12) 0.0308(13) 0.0339(13) 0.0004(10) 0.0000(10) -0.0011(9)
N1 0.0179(12) 0.0274(16) 0.0375(17) 0.0001(13) 0.0039(11) -0.0011(10)
C1 0.0221(15) 0.0189(15) 0.0316(18) 0.0004(14) 0.0057(13) -0.0022(12)
C2 0.0204(13) 0.0182(15) 0.0301(17) 0.0014(13) 0.0015(12) 0.0002(11)
C3 0.0236(15) 0.0224(15) 0.0325(16) 0.0020(13) -0.0022(13) 0.0037(12)
C4 0.0215(13) 0.0298(17) 0.0343(17) 0.0088(14) -0.0029(14) -0.0003(14)
C5 0.0262(15) 0.0295(17) 0.0254(15) 0.0020(13) -0.0025(13) -0.0073(14)
C6 0.0279(15) 0.0262(17) 0.0307(18) -0.0011(14) -0.0006(13) 0.0034(12)
C7 0.0224(15) 0.0242(16) 0.0279(17) -0.0031(14) -0.0047(12) 0.0009(12)
C8 0.0129(14) 0.0200(15) 0.0273(15) -0.0024(12) 0.0013(11) -0.0019(10)
C9 0.0225(15) 0.0256(16) 0.0299(17) -0.0027(13) -0.0016(12) -0.0026(11)
C10 0.0200(12) 0.0225(14) 0.0238(14) -0.0017(11) 0.0001(12) -0.0008(12)
C11 0.0191(14) 0.0257(16) 0.0279(17) -0.0001(14) -0.0012(12) -0.0023(12)
C12 0.0241(14) 0.0327(19) 0.0343(18) 0.0045(15) 0.0000(12) -0.0062(13)
C13 0.0291(15) 0.0271(16) 0.0344(17) 0.0066(13) 0.0028(14) -0.0017(14)
C14 0.0259(16) 0.0308(18) 0.0289(18) -0.0018(15) -0.0035(13) -0.0007(14)
C15 0.0218(14) 0.0301(17) 0.034(2) -0.0021(14) -0.0035(13) -0.0023(13)

loop_
_atom_type_symbol
_atom_type_description
_atom_type_scat_dispersion_real
_atom_type_scat_dispersion_imag
_atom_type_scat_source
C C 0.0033 0.0016 'International Tables Vol C Tables 4.2.6.8 and 6.1.1.4'
H H 0.0000 0.0000 'International Tables Vol C Tables 4.2.6.8 and 6.1.1.4'
N N 0.0061 0.0033 'International Tables Vol C Tables 4.2.6.8 and 6.1.1.4'
O O 0.0106 0.0060 'International Tables Vol C Tables 4.2.6.8 and 6.1.1.4'
Br Br -0.2901 2.4595 'International Tables Vol C Tables 4.2.6.8 and 6.1.1.4'

loop_
_geom_angle_atom_site_label_1
_geom_angle_atom_site_label_2
_geom_angle_atom_site_label_3
_geom_angle
O3 N1 O2 123.8(3)
O3 N1 C9 119.5(2)
O2 N1 C9 116.6(3)
O1 C1 C2 121.5(3)
O1 C1 C8 117.1(3)
C2 C1 C8 121.4(2)
C3 C2 C7 118.1(3)
C3 C2 C1 118.0(3)
C7 C2 C1 123.8(3)
C4 C3 C2 122.0(3)
C4 C3 H3 119.0
C2 C3 H3 119.0
C3 C4 C5 118.7(3)
C3 C4 H4 120.6
C5 C4 H4 120.6
C6 C5 C4 121.3(3)
C6 C5 Br1 119.3(2)
C4 C5 Br1 119.4(2)
C7 C6 C5 118.7(3)
C7 C6 H6 120.6
C5 C6 H6 120.6
C6 C7 C2 121.1(3)
C6 C7 H7 119.5
C2 C7 H7 119.5
C9 C8 C1 108.4(2)
C9 C8 C10 109.2(2)
C1 C8 C10 110.5(2)
C9 C8 H8 109.6
C1 C8 H8 109.6
C10 C8 H8 109.6
N1 C9 C8 112.7(2)
N1 C9 H9A 109.0
C8 C9 H9A 109.0
N1 C9 H9B 109.0
C8 C9 H9B 109.0
H9A C9 H9B 107.8
C15 C10 C11 109.4(2)
C15 C10 C8 112.5(2)
C11 C10 C8 111.9(2)
C15 C10 H10 107.6
C11 C10 H10 107.6
C8 C10 H10 107.6
C12 C11 C10 111.5(3)
C12 C11 H11A 109.3
C10 C11 H11A 109.3
C12 C11 H11B 109.3
C10 C11 H11B 109.3
H11A C11 H11B 108.0
C11 C12 C13 111.3(2)
C11 C12 H12A 109.4
C13 C12 H12A 109.4
C11 C12 H12B 109.4
C13 C12 H12B 109.4
H12A C12 H12B 108.0
C14 C13 C12 110.1(2)
C14 C13 H13A 109.6
C12 C13 H13A 109.6
C14 C13 H13B 109.6
C12 C13 H13B 109.6
H13A C13 H13B 108.2
C15 C14 C13 111.9(3)
C15 C14 H14A 109.2
C13 C14 H14A 109.2
C15 C14 H14B 109.2
C13 C14 H14B 109.2
H14A C14 H14B 107.9
C14 C15 C10 112.3(2)
C14 C15 H15A 109.1
C10 C15 H15A 109.1
C14 C15 H15B 109.1
C10 C15 H15B 109.1
H15A C15 H15B 107.9

loop_
_geom_bond_atom_site_label_1
_geom_bond_atom_site_label_2
_geom_bond_distance
Br1 C5 1.899(3)
O1 C1 1.229(3)
O2 N1 1.230(3)
O3 N1 1.224(3)
N1 C9 1.492(4)
C1 C2 1.474(4)
C1 C8 1.537(4)
C2 C3 1.393(4)
C2 C7 1.394(4)
C3 C4 1.361(4)
C3 H3 0.9500
C4 C5 1.388(4)
C4 H4 0.9500
C5 C6 1.387(4)
C6 C7 1.380(4)
C6 H6 0.9500
C7 H7 0.9500
C8 C9 1.527(4)
C8 C10 1.544(4)
C8 H8 1.0000
C9 H9A 0.9900
C9 H9B 0.9900
C10 C15 1.535(4)
C10 C11 1.541(4)
C10 H10 1.0000
C11 C12 1.520(4)
C11 H11A 0.9900
C11 H11B 0.9900
C12 C13 1.528(4)
C12 H12A 0.9900
C12 H12B 0.9900
C13 C14 1.518(4)
C13 H13A 0.9900
C13 H13B 0.9900
C14 C15 1.513(4)
C14 H14A 0.9900
C14 H14B 0.9900
C15 H15A 0.9900
C15 H15B 0.9900
